data_1534648
loop_
_publ_author_name
'Gomez da Costa, P.'
'Dandrea, R.G.'
'Wallis, R.F.'
'Balkanski, M.'

_publ_section_title
;
 First-principles study of the electronic structure of gamma-InSe and
 beta-InSe
;
_journal_name_full 'Physical Review, Serie 3. B - Condensed Matter (18,1978-)'
_journal_page_first 14135
_journal_page_last 14141
_journal_volume 48
_journal_year 1993
_chemical_formula_sum 'In Se'
_space_group_IT_number 160
_symmetry_space_group_name_Hall 'R 3 -2"'
_symmetry_space_group_name_H-M 'R 3 m :H'
_cell_angle_alpha 90
_cell_angle_beta 90
_cell_angle_gamma 120
_cell_formula_units_Z 6
_cell_length_a 4
_cell_length_b 4
_cell_length_c 24.95
_cell_volume 345.717
_citation_journal_id_ASTM PRBMDO
_cod_data_source_file GomezdaCosta_PRBMDO_1993_1882.cif
_cod_data_source_block In1Se1
_cod_original_cell_volume 345.7173
_cod_original_formula_sum 'In1 Se1'
_cod_database_code 1534648

loop_
_symmetry_equiv_pos_as_xyz
x,y,z
-y,x-y,z
-x+y,-x,z
-y,-x,z
x,x-y,z
-x+y,y,z
x+2/3,y+1/3,z+1/3
-y+2/3,x-y+1/3,z+1/3
-x+y+2/3,-x+1/3,z+1/3
-y+2/3,-x+1/3,z+1/3
x+2/3,x-y+1/3,z+1/3
-x+y+2/3,y+1/3,z+1/3
x+1/3,y+2/3,z+2/3
-y+1/3,x-y+2/3,z+2/3
-x+y+1/3,-x+2/3,z+2/3
-y+1/3,-x+2/3,z+2/3
x+1/3,x-y+2/3,z+2/3
-x+y+1/3,y+2/3,z+2/3

loop_
_atom_site_label
_atom_site_type_symbol
_atom_site_fract_x
_atom_site_fract_y
_atom_site_fract_z
_atom_site_occupancy
_atom_site_U_iso_or_equiv
Se2 Se-2 0 0 0.6155 1 0.0
In1 In+2 0 0 0 1 0.0
Se1 Se-2 0 0 0.83 1 0.0
In2 In+2 0 0 0.1122 1 0.0
